data_7156121
loop_
_publ_author_name
'Yang, Ya-Fen'
'Hu, Wei-Bo'
'Shi, Lei'
'Li, Sheng-Gang'
'Zhao, Xiao-Li'
'Liu, Yahu A.'
'Li, Jiu-Sheng'
'Jiang, Biao'
'Wen, Ke'

_publ_section_title
;
 Guest-regulated chirality switching of planar chiral pseudo[1]catenanes.
;
_journal_issue 12
_journal_name_full 'Organic &amp; biomolecular chemistry'
_journal_page_first 2028
_journal_page_last 2032
_journal_paper_doi 10.1039/c8ob00156a
_journal_volume 16
_journal_year 2018
_chemical_formula_sum 'C61 H68 Cl4 N4 O12'
_chemical_formula_weight 1190.99
_space_group_IT_number 2
_space_group_name_Hall '-P 1'
_space_group_name_H-M_alt 'P -1'
_symmetry_cell_setting triclinic
_symmetry_space_group_name_Hall '-P 1'
_symmetry_space_group_name_H-M 'P -1'
_atom_sites_solution_hydrogens geom
_atom_sites_solution_primary direct
_atom_sites_solution_secondary difmap
_audit_creation_method SHELXL-97
_audit_update_record
;
2017-12-18 deposited with the CCDC.
2018-02-09 downloaded from the CCDC.
;
_cell_angle_alpha 93.872(2)
_cell_angle_beta 92.106(2)
_cell_angle_gamma 108.051(2)
_cell_formula_units_Z 2
_cell_length_a 11.0365(7)
_cell_length_b 16.7007(10)
_cell_length_c 17.2058(10)
_cell_measurement_reflns_used 7480
_cell_measurement_temperature 296(2)
_cell_measurement_theta_max 22.98
_cell_measurement_theta_min 2.22
_cell_volume 3002.8(3)
_computing_structure_refinement 'SHELXL-97 (Sheldrick, 2008)'
_computing_structure_solution 'SHELXS-97 (Sheldrick, 2008)'
_diffrn_ambient_temperature 296(2)
_diffrn_measured_fraction_theta_full 0.993
_diffrn_measured_fraction_theta_max 0.993
_diffrn_measurement_device_type 'Bruker Apex II CCD'
_diffrn_radiation_monochromator graphite
_diffrn_radiation_source 'fine-focus sealed tube'
_diffrn_radiation_type MoK\a
_diffrn_radiation_wavelength 0.71073
_diffrn_reflns_av_R_equivalents 0.0403
_diffrn_reflns_av_sigmaI/netI 0.0460
_diffrn_reflns_limit_h_max 13
_diffrn_reflns_limit_h_min -13
_diffrn_reflns_limit_k_max 18
_diffrn_reflns_limit_k_min -19
_diffrn_reflns_limit_l_max 20
_diffrn_reflns_limit_l_min -20
_diffrn_reflns_number 35309
_diffrn_reflns_theta_full 25.01
_diffrn_reflns_theta_max 25.01
_diffrn_reflns_theta_min 1.29
_exptl_absorpt_coefficient_mu 0.261
_exptl_absorpt_correction_T_max 0.9304
_exptl_absorpt_correction_T_min 0.9118
_exptl_crystal_colour colorless
_exptl_crystal_density_diffrn 1.317
_exptl_crystal_density_method 'not measured'
_exptl_crystal_description block
_exptl_crystal_F_000 1252
_exptl_crystal_size_max 0.36
_exptl_crystal_size_mid 0.32
_exptl_crystal_size_min 0.28
_refine_diff_density_max 0.767
_refine_diff_density_min -0.885
_refine_diff_density_rms 0.073
_refine_ls_extinction_method none
_refine_ls_goodness_of_fit_ref 1.018
_refine_ls_hydrogen_treatment constr
_refine_ls_matrix_type full
_refine_ls_number_parameters 730
_refine_ls_number_reflns 10513
_refine_ls_number_restraints 0
_refine_ls_restrained_S_all 1.018
_refine_ls_R_factor_all 0.1276
_refine_ls_R_factor_gt 0.0896
_refine_ls_shift/su_max 0.000
_refine_ls_shift/su_mean 0.000
_refine_ls_structure_factor_coef Fsqd
_refine_ls_weighting_details 'calc w=1/[\s^2^(Fo^2^)+(0.1681P)^2^+2.7661P] where P=(Fo^2^+2Fc^2^)/3'
_refine_ls_weighting_scheme calc
_refine_ls_wR_factor_gt 0.2567
_refine_ls_wR_factor_ref 0.2999
_reflns_number_gt 6652
_reflns_number_total 10513
_reflns_threshold_expression >2sigma(I)
_cod_data_source_file c8ob00156a2.cif
_cod_data_source_block z_CCDC3
_cod_depositor_comments 'Adding full bibliography for 7156117--7156122.cif.'
_cod_original_sg_symbol_H-M P-1
_cod_database_code 7156121

loop_
_symmetry_equiv_pos_as_xyz
'x, y, z'
'-x, -y, -z'

loop_
_atom_site_label
_atom_site_type_symbol
_atom_site_fract_x
_atom_site_fract_y
_atom_site_fract_z
_atom_site_U_iso_or_equiv
_atom_site_adp_type
_atom_site_occupancy
_atom_site_symmetry_multiplicity
_atom_site_calc_flag
_atom_site_refinement_flags
O1 O 0.6479(2) 0.26589(17) 0.04876(18) 0.0601(7) Uani 1 1 d .
O2 O 0.1240(3) 0.13182(17) 0.01061(19) 0.0646(8) Uani 1 1 d .
O3 O -0.0294(3) -0.0562(2) 0.23581(17) 0.0679(8) Uani 1 1 d .
O4 O 0.4358(3) -0.0273(2) 0.11318(16) 0.0641(8) Uani 1 1 d .
O5 O 0.0411(3) 0.1401(2) 0.4797(2) 0.0794(9) Uani 1 1 d .
O6 O 0.4006(3) -0.0126(2) 0.3991(2) 0.0770(9) Uani 1 1 d .
O7 O 0.5533(4) 0.2877(3) 0.5407(2) 0.0950(12) Uani 1 1 d .
O8 O 0.2604(3) 0.4402(2) 0.3749(2) 0.0809(10) Uani 1 1 d .
O9 O 0.0050(3) 0.5683(3) 0.0952(3) 0.0987(13) Uani 1 1 d .
O10 O 0.3358(3) 0.45910(19) 0.09375(17) 0.0603(7) Uani 1 1 d .
O11 O 0.7192(3) 0.44479(18) 0.30218(18) 0.0625(8) Uani 1 1 d .
O12 O 0.9052(3) 0.7286(2) 0.2758(2) 0.0773(9) Uani 1 1 d .
N1 N 0.0262(4) 0.3802(3) 0.1716(3) 0.0918(14) Uani 1 1 d .
N2 N 0.1735(3) 0.5136(2) 0.0947(2) 0.0594(9) Uani 1 1 d .
N3 N 0.9838(4) 0.5973(3) 0.4103(3) 0.0868(13) Uani 1 1 d .
N4 N 0.8105(3) 0.5863(2) 0.2862(2) 0.0567(9) Uani 1 1 d .
C1 C 0.5183(3) 0.2306(2) 0.0374(2) 0.0465(9) Uani 1 1 d .
C2 C 0.4474(3) 0.2865(2) 0.0316(2) 0.0432(8) Uani 1 1 d .
C3 C 0.3165(4) 0.2537(2) 0.0225(2) 0.0459(9) Uani 1 1 d .
H3A H 0.2683 0.2903 0.0184 0.055 Uiso 1 1 calc R
C4 C 0.2545(3) 0.1675(2) 0.0191(2) 0.0452(8) Uani 1 1 d .
C5 C 0.3253(4) 0.1114(2) 0.02298(19) 0.0428(8) Uani 1 1 d .
C6 C 0.4562(4) 0.1446(2) 0.0311(2) 0.0469(9) Uani 1 1 d .
H6A H 0.5045 0.1078 0.0324 0.056 Uiso 1 1 calc R
C7 C 0.3208(4) -0.0341(2) 0.1457(2) 0.0484(9) Uani 1 1 d .
C8 C 0.2296(4) -0.0143(2) 0.0997(2) 0.0460(9) Uani 1 1 d .
C9 C 0.1121(4) -0.0223(2) 0.1294(2) 0.0504(9) Uani 1 1 d .
H9A H 0.0496 -0.0103 0.0988 0.060 Uiso 1 1 calc R
C10 C 0.0852(4) -0.0476(2) 0.2036(2) 0.0504(9) Uani 1 1 d .
C11 C 0.1768(4) -0.0665(2) 0.2502(2) 0.0479(9) Uani 1 1 d .
C12 C 0.2936(4) -0.0600(2) 0.2196(2) 0.0500(9) Uani 1 1 d .
H12A H 0.3555 -0.0734 0.2495 0.060 Uiso 1 1 calc R
C13 C 0.1877(4) -0.0111(2) 0.3890(2) 0.0501(9) Uani 1 1 d .
C14 C 0.3119(4) 0.0261(3) 0.4196(2) 0.0577(10) Uani 1 1 d .
C15 C 0.3428(4) 0.0986(3) 0.4708(2) 0.0627(11) Uani 1 1 d .
H15A H 0.4262 0.1219 0.4919 0.075 Uiso 1 1 calc R
C16 C 0.2528(4) 0.1367(3) 0.4909(2) 0.0597(11) Uani 1 1 d .
C17 C 0.1281(4) 0.1005(3) 0.4586(2) 0.0584(10) Uani 1 1 d .
C18 C 0.0970(4) 0.0268(3) 0.4094(2) 0.0556(10) Uani 1 1 d .
H18A H 0.0130 0.0021 0.3897 0.067 Uiso 1 1 calc R
C19 C 0.4824(4) 0.3274(3) 0.4979(3) 0.0643(12) Uani 1 1 d .
C20 C 0.5365(4) 0.3947(3) 0.4546(3) 0.0616(11) Uani 1 1 d .
H20A H 0.6248 0.4153 0.4533 0.074 Uiso 1 1 calc R
C21 C 0.4620(4) 0.4323(3) 0.4131(2) 0.0542(10) Uani 1 1 d .
C22 C 0.3298(4) 0.3995(3) 0.4161(3) 0.0609(11) Uani 1 1 d .
C23 C 0.2768(4) 0.3314(3) 0.4601(3) 0.0660(12) Uani 1 1 d .
H23A H 0.1886 0.3107 0.4621 0.079 Uiso 1 1 calc R
C24 C 0.3517(4) 0.2941(3) 0.5004(2) 0.0611(11) Uani 1 1 d .
C25 C 0.6182(3) 0.4477(2) 0.2512(2) 0.0508(9) Uani 1 1 d .
C26 C 0.6158(3) 0.4185(2) 0.1748(2) 0.0510(10) Uani 1 1 d .
H26A H 0.6810 0.3982 0.1584 0.061 Uiso 1 1 calc R
C27 C 0.5189(3) 0.4182(2) 0.1212(2) 0.0446(8) Uani 1 1 d .
C28 C 0.4268(3) 0.4513(2) 0.1490(2) 0.0476(9) Uani 1 1 d .
C29 C 0.4279(4) 0.4800(2) 0.2263(2) 0.0512(9) Uani 1 1 d .
H29A H 0.3635 0.5011 0.2426 0.061 Uiso 1 1 calc R
C30 C 0.5232(3) 0.4778(2) 0.2798(2) 0.0499(9) Uani 1 1 d .
C31 C 0.2165(4) 0.4529(3) 0.1164(2) 0.0528(10) Uani 1 1 d .
C32 C 0.1451(4) 0.3863(3) 0.1542(3) 0.0710(12) Uani 1 1 d .
H32A H 0.1800 0.3448 0.1678 0.085 Uiso 1 1 calc R
C33 C -0.0182(5) 0.4415(4) 0.1517(4) 0.0900(17) Uani 1 1 d .
H33A H -0.1006 0.4397 0.1634 0.108 Uiso 1 1 calc R
C34 C 0.0574(4) 0.5089(3) 0.1134(3) 0.0694(13) Uani 1 1 d .
C35 C 0.8983(4) 0.6590(3) 0.3111(3) 0.0627(11) Uani 1 1 d .
C36 C 0.9848(4) 0.6641(4) 0.3733(4) 0.0826(15) Uani 1 1 d .
H36A H 1.0450 0.7160 0.3893 0.099 Uiso 1 1 calc R
C37 C 0.8956(4) 0.5247(3) 0.3859(3) 0.0724(13) Uani 1 1 d .
H37A H 0.8915 0.4761 0.4105 0.087 Uiso 1 1 calc R
C38 C 0.8100(4) 0.5208(3) 0.3243(3) 0.0570(11) Uani 1 1 d .
C39 C 0.7200(5) 0.2104(3) 0.0567(4) 0.0898(17) Uani 1 1 d .
H39A H 0.8089 0.2423 0.0643 0.135 Uiso 1 1 calc R
H39B H 0.7064 0.1725 0.0104 0.135 Uiso 1 1 calc R
H39C H 0.6938 0.1784 0.1009 0.135 Uiso 1 1 calc R
C40 C 0.0479(5) 0.1848(3) 0.0166(4) 0.0857(17) Uani 1 1 d .
H40A H -0.0404 0.1515 0.0092 0.129 Uiso 1 1 calc R
H40B H 0.0685 0.2243 -0.0227 0.129 Uiso 1 1 calc R
H40C H 0.0634 0.2150 0.0673 0.129 Uiso 1 1 calc R
C41 C -0.1226(5) -0.0333(4) 0.1928(3) 0.0871(16) Uani 1 1 d .
H41A H -0.1977 -0.0426 0.2218 0.131 Uiso 1 1 calc R
H41B H -0.1436 -0.0671 0.1439 0.131 Uiso 1 1 calc R
H41C H -0.0900 0.0253 0.1834 0.131 Uiso 1 1 calc R
C42 C 0.5376(5) -0.0335(4) 0.1616(3) 0.0795(14) Uani 1 1 d .
H42A H 0.6106 -0.0285 0.1314 0.119 Uiso 1 1 calc R
H42B H 0.5130 -0.0872 0.1834 0.119 Uiso 1 1 calc R
H42C H 0.5585 0.0110 0.2029 0.119 Uiso 1 1 calc R
C43 C -0.0804(6) 0.1126(4) 0.4412(3) 0.0893(16) Uani 1 1 d .
H43A H -0.1307 0.1460 0.4616 0.134 Uiso 1 1 calc R
H43B H -0.1212 0.0543 0.4492 0.134 Uiso 1 1 calc R
H43C H -0.0726 0.1187 0.3864 0.134 Uiso 1 1 calc R
C44 C 0.5304(5) 0.0370(5) 0.4010(4) 0.1003(19) Uani 1 1 d .
H44A H 0.5810 0.0017 0.3856 0.150 Uiso 1 1 calc R
H44B H 0.5580 0.0624 0.4530 0.150 Uiso 1 1 calc R
H44C H 0.5403 0.0804 0.3657 0.150 Uiso 1 1 calc R
C45 C 0.6830(6) 0.3298(5) 0.5582(4) 0.111(2) Uani 1 1 d .
H45A H 0.7194 0.2952 0.5877 0.166 Uiso 1 1 calc R
H45B H 0.6930 0.3822 0.5883 0.166 Uiso 1 1 calc R
H45C H 0.7257 0.3410 0.5106 0.166 Uiso 1 1 calc R
C46 C 0.1268(5) 0.4096(5) 0.3758(4) 0.103(2) Uani 1 1 d .
H46A H 0.0900 0.4431 0.3451 0.154 Uiso 1 1 calc R
H46B H 0.1021 0.4131 0.4286 0.154 Uiso 1 1 calc R
H46C H 0.0969 0.3518 0.3544 0.154 Uiso 1 1 calc R
C47 C 0.0837(5) 0.6442(4) 0.0656(4) 0.0872(16) Uani 1 1 d .
H47A H 0.0366 0.6604 0.0240 0.105 Uiso 1 1 calc R
H47B H 0.1586 0.6344 0.0443 0.105 Uiso 1 1 calc R
C48 C 0.1245(5) 0.7147(4) 0.1313(4) 0.0861(16) Uani 1 1 d .
H48A H 0.1573 0.7682 0.1084 0.103 Uiso 1 1 calc R
H48B H 0.0495 0.7160 0.1584 0.103 Uiso 1 1 calc R
C49 C 0.2243(5) 0.7073(4) 0.1904(3) 0.0765(14) Uani 1 1 d .
H49A H 0.1926 0.6531 0.2121 0.092 Uiso 1 1 calc R
H49B H 0.2355 0.7509 0.2327 0.092 Uiso 1 1 calc R
C50 C 0.3533(4) 0.7151(3) 0.1587(3) 0.0679(12) Uani 1 1 d .
H50A H 0.3442 0.6669 0.1216 0.081 Uiso 1 1 calc R
H50B H 0.3794 0.7654 0.1305 0.081 Uiso 1 1 calc R
C51 C 0.4572(4) 0.7197(3) 0.2195(3) 0.0645(11) Uani 1 1 d .
H51A H 0.4287 0.6717 0.2505 0.077 Uiso 1 1 calc R
H51B H 0.4717 0.7706 0.2540 0.077 Uiso 1 1 calc R
C52 C 0.5825(4) 0.7203(3) 0.1858(3) 0.0664(12) Uani 1 1 d .
H52A H 0.5690 0.6684 0.1528 0.080 Uiso 1 1 calc R
H52B H 0.6098 0.7671 0.1532 0.080 Uiso 1 1 calc R
C53 C 0.6874(4) 0.7282(3) 0.2479(3) 0.0666(12) Uani 1 1 d .
H53A H 0.7052 0.7820 0.2785 0.080 Uiso 1 1 calc R
H53B H 0.6578 0.6837 0.2827 0.080 Uiso 1 1 calc R
C54 C 0.8083(4) 0.7226(3) 0.2147(3) 0.0689(12) Uani 1 1 d .
H54A H 0.7908 0.6694 0.1833 0.083 Uiso 1 1 calc R
H54B H 0.8397 0.7679 0.1810 0.083 Uiso 1 1 calc R
C55 C 0.2596(4) 0.0172(2) 0.0197(2) 0.0492(9) Uani 1 1 d .
H55A H 0.3140 -0.0117 -0.0047 0.059 Uiso 1 1 calc R
H55B H 0.1808 0.0032 -0.0126 0.059 Uiso 1 1 calc R
C56 C 0.1518(4) -0.0895(3) 0.3326(2) 0.0554(10) Uani 1 1 d .
H56A H 0.2010 -0.1258 0.3471 0.066 Uiso 1 1 calc R
H56B H 0.0621 -0.1204 0.3356 0.066 Uiso 1 1 calc R
C57 C 0.2902(5) 0.2173(3) 0.5439(3) 0.0751(14) Uani 1 1 d .
H57A H 0.3494 0.2137 0.5855 0.090 Uiso 1 1 calc R
H57B H 0.2149 0.2238 0.5674 0.090 Uiso 1 1 calc R
C58 C 0.5211(4) 0.5054(3) 0.3653(3) 0.0595(11) Uani 1 1 d .
H58A H 0.6078 0.5343 0.3860 0.071 Uiso 1 1 calc R
H58B H 0.4733 0.5453 0.3700 0.071 Uiso 1 1 calc R
C59 C 0.5131(4) 0.3819(2) 0.0378(2) 0.0511(9) Uani 1 1 d .
H59A H 0.5989 0.3940 0.0201 0.061 Uiso 1 1 calc R
H59B H 0.4662 0.4083 0.0045 0.061 Uiso 1 1 calc R
Cl1 Cl 0.7776(6) 0.2724(3) 0.3744(2) 0.258(2) Uani 1 1 d .
Cl2 Cl 0.8025(5) 0.1637(2) 0.2478(2) 0.2319(19) Uani 1 1 d .
Cl3 Cl 0.4067(5) 0.2244(4) 0.2403(3) 0.340(4) Uani 1 1 d .
Cl4 Cl 0.1484(4) 0.19382(18) 0.25506(18) 0.1834(12) Uani 1 1 d .
C01 C 0.7808(11) 0.2569(6) 0.2778(6) 0.155(3) Uani 1 1 d .
H01A H 0.8492 0.3027 0.2598 0.185 Uiso 1 1 calc R
H01B H 0.7011 0.2589 0.2537 0.185 Uiso 1 1 calc R
C02 C 0.2838(12) 0.1780(9) 0.2778(8) 0.206(6) Uani 1 1 d .
H02A H 0.3000 0.1906 0.3338 0.247 Uiso 1 1 calc R
H02B H 0.2705 0.1180 0.2674 0.247 Uiso 1 1 calc R

loop_
_atom_site_aniso_label
_atom_site_aniso_U_11
_atom_site_aniso_U_22
_atom_site_aniso_U_33
_atom_site_aniso_U_23
_atom_site_aniso_U_13
_atom_site_aniso_U_12
O1 0.0473(15) 0.0496(16) 0.085(2) -0.0020(14) 0.0085(13) 0.0188(13)
O2 0.0504(16) 0.0467(16) 0.092(2) -0.0108(15) -0.0181(14) 0.0143(13)
O3 0.0513(16) 0.089(2) 0.0627(18) 0.0136(16) 0.0015(13) 0.0192(15)
O4 0.0706(19) 0.081(2) 0.0517(16) 0.0075(15) 0.0059(14) 0.0396(16)
O5 0.078(2) 0.081(2) 0.081(2) 0.0018(18) 0.0144(18) 0.0266(18)
O6 0.067(2) 0.089(2) 0.076(2) -0.0092(18) -0.0091(16) 0.0303(18)
O7 0.083(2) 0.098(3) 0.100(3) 0.020(2) -0.022(2) 0.023(2)
O8 0.0598(19) 0.089(2) 0.101(3) 0.009(2) 0.0023(17) 0.0329(18)
O9 0.0553(19) 0.095(3) 0.157(4) 0.011(3) 0.000(2) 0.040(2)
O10 0.0575(16) 0.073(2) 0.0611(17) 0.0053(14) 0.0054(13) 0.0362(15)
O11 0.0523(16) 0.0503(17) 0.083(2) -0.0084(14) -0.0123(14) 0.0174(13)
O12 0.0619(19) 0.060(2) 0.093(2) 0.0059(18) -0.0096(17) -0.0026(15)
N1 0.061(3) 0.081(3) 0.117(4) 0.019(3) 0.003(2) -0.003(2)
N2 0.0465(19) 0.054(2) 0.079(2) 0.0018(18) -0.0019(16) 0.0187(16)
N3 0.060(2) 0.082(3) 0.108(3) -0.001(3) -0.031(2) 0.014(2)
N4 0.0448(18) 0.053(2) 0.066(2) -0.0053(17) -0.0024(15) 0.0093(15)
C1 0.049(2) 0.044(2) 0.048(2) -0.0005(16) 0.0098(16) 0.0180(17)
C2 0.055(2) 0.0376(19) 0.0384(18) 0.0006(15) 0.0089(15) 0.0163(16)
C3 0.057(2) 0.038(2) 0.047(2) 0.0007(16) 0.0014(16) 0.0223(17)
C4 0.051(2) 0.042(2) 0.0402(19) -0.0045(15) -0.0055(15) 0.0133(16)
C5 0.059(2) 0.0360(19) 0.0349(18) -0.0025(14) -0.0012(15) 0.0187(16)
C6 0.061(2) 0.041(2) 0.044(2) 0.0009(16) 0.0056(16) 0.0249(18)
C7 0.058(2) 0.037(2) 0.052(2) -0.0019(16) -0.0020(18) 0.0209(17)
C8 0.061(2) 0.0314(19) 0.0425(19) -0.0040(15) -0.0058(17) 0.0119(16)
C9 0.053(2) 0.045(2) 0.049(2) -0.0006(17) -0.0121(17) 0.0112(17)
C10 0.051(2) 0.042(2) 0.052(2) 0.0003(17) -0.0035(17) 0.0070(17)
C11 0.057(2) 0.0338(19) 0.047(2) 0.0009(15) -0.0043(17) 0.0074(16)
C12 0.059(2) 0.042(2) 0.049(2) 0.0021(17) -0.0078(17) 0.0183(18)
C13 0.061(2) 0.049(2) 0.0372(19) 0.0109(16) 0.0038(16) 0.0109(18)
C14 0.060(2) 0.066(3) 0.045(2) 0.0084(19) -0.0004(18) 0.015(2)
C15 0.058(2) 0.074(3) 0.047(2) 0.000(2) -0.0062(18) 0.010(2)
C16 0.072(3) 0.057(3) 0.041(2) 0.0068(18) 0.0060(19) 0.007(2)
C17 0.068(3) 0.063(3) 0.047(2) 0.0135(19) 0.0125(19) 0.020(2)
C18 0.055(2) 0.058(3) 0.046(2) 0.0111(19) 0.0033(17) 0.0056(19)
C19 0.063(3) 0.066(3) 0.058(3) -0.018(2) -0.012(2) 0.018(2)
C20 0.053(2) 0.060(3) 0.064(3) -0.013(2) -0.004(2) 0.011(2)
C21 0.054(2) 0.050(2) 0.053(2) -0.0202(18) -0.0016(18) 0.0148(18)
C22 0.056(2) 0.067(3) 0.058(2) -0.014(2) 0.0014(19) 0.022(2)
C23 0.056(2) 0.070(3) 0.065(3) -0.016(2) 0.003(2) 0.014(2)
C24 0.072(3) 0.056(3) 0.048(2) -0.0149(19) -0.002(2) 0.014(2)
C25 0.0416(19) 0.037(2) 0.069(3) -0.0069(18) -0.0037(17) 0.0089(16)
C26 0.0390(19) 0.038(2) 0.074(3) -0.0089(18) 0.0073(18) 0.0116(15)
C27 0.0443(19) 0.0285(18) 0.060(2) 0.0008(15) 0.0098(17) 0.0090(15)
C28 0.0438(19) 0.0351(19) 0.064(2) 0.0017(17) 0.0035(17) 0.0135(15)
C29 0.047(2) 0.038(2) 0.070(3) -0.0091(18) 0.0064(18) 0.0174(16)
C30 0.047(2) 0.035(2) 0.062(2) -0.0111(17) 0.0004(17) 0.0093(16)
C31 0.048(2) 0.049(2) 0.060(2) -0.0042(19) -0.0006(18) 0.0151(18)
C32 0.063(3) 0.057(3) 0.087(3) 0.006(2) -0.002(2) 0.011(2)
C33 0.042(2) 0.101(4) 0.117(5) 0.005(4) 0.005(3) 0.009(3)
C34 0.042(2) 0.070(3) 0.094(3) -0.002(3) -0.003(2) 0.018(2)
C35 0.043(2) 0.059(3) 0.077(3) 0.002(2) -0.002(2) 0.0047(19)
C36 0.053(3) 0.070(3) 0.106(4) -0.008(3) -0.023(3) -0.001(2)
C37 0.052(2) 0.069(3) 0.093(4) 0.001(3) -0.013(2) 0.019(2)
C38 0.039(2) 0.054(3) 0.075(3) -0.011(2) -0.0014(18) 0.0138(18)
C39 0.056(3) 0.071(3) 0.147(5) 0.013(3) -0.001(3) 0.026(2)
C40 0.058(3) 0.060(3) 0.135(5) -0.026(3) -0.018(3) 0.022(2)
C41 0.066(3) 0.116(5) 0.089(4) 0.024(3) 0.007(3) 0.039(3)
C42 0.064(3) 0.112(4) 0.068(3) 0.010(3) 0.001(2) 0.035(3)
C43 0.092(4) 0.116(5) 0.076(3) 0.017(3) 0.009(3) 0.054(4)
C44 0.068(3) 0.139(6) 0.097(4) 0.008(4) 0.005(3) 0.036(4)
C45 0.082(4) 0.133(6) 0.123(5) 0.010(4) -0.023(4) 0.045(4)
C46 0.068(3) 0.139(6) 0.114(5) 0.011(4) 0.008(3) 0.049(4)
C47 0.084(4) 0.084(4) 0.109(4) 0.007(3) -0.012(3) 0.051(3)
C48 0.085(4) 0.087(4) 0.103(4) 0.009(3) 0.009(3) 0.051(3)
C49 0.082(3) 0.083(4) 0.073(3) 0.000(3) 0.008(3) 0.040(3)
C50 0.075(3) 0.066(3) 0.065(3) 0.004(2) 0.002(2) 0.026(2)
C51 0.075(3) 0.061(3) 0.060(3) 0.007(2) 0.006(2) 0.024(2)
C52 0.077(3) 0.067(3) 0.056(2) 0.002(2) -0.001(2) 0.024(2)
C53 0.076(3) 0.065(3) 0.053(2) 0.002(2) 0.001(2) 0.016(2)
C54 0.062(3) 0.071(3) 0.067(3) 0.008(2) 0.002(2) 0.010(2)
C55 0.068(2) 0.038(2) 0.0396(19) -0.0025(15) -0.0050(17) 0.0161(18)
C56 0.063(2) 0.045(2) 0.052(2) 0.0102(18) -0.0026(18) 0.0073(18)
C57 0.091(3) 0.076(3) 0.047(2) -0.009(2) 0.009(2) 0.013(3)
C58 0.056(2) 0.045(2) 0.070(3) -0.021(2) 0.000(2) 0.0100(18)
C59 0.056(2) 0.039(2) 0.058(2) 0.0060(17) 0.0133(18) 0.0140(17)
Cl1 0.441(7) 0.192(3) 0.198(3) 0.039(3) 0.087(4) 0.171(4)
Cl2 0.363(5) 0.197(3) 0.170(3) -0.010(2) -0.047(3) 0.150(4)
Cl3 0.240(5) 0.396(8) 0.277(5) 0.106(5) 0.067(4) -0.076(5)
Cl4 0.265(4) 0.140(2) 0.164(2) 0.0364(18) 0.007(2) 0.086(2)
C01 0.197(9) 0.124(7) 0.160(8) 0.032(6) 0.031(7) 0.069(7)
C02 0.225(13) 0.222(13) 0.228(13) 0.128(11) 0.076(10) 0.123(11)

loop_
_atom_type_symbol
_atom_type_description
_atom_type_scat_dispersion_real
_atom_type_scat_dispersion_imag
_atom_type_scat_source
C C 0.0033 0.0016 'International Tables Vol C Tables 4.2.6.8 and 6.1.1.4'
H H 0.0000 0.0000 'International Tables Vol C Tables 4.2.6.8 and 6.1.1.4'
N N 0.0061 0.0033 'International Tables Vol C Tables 4.2.6.8 and 6.1.1.4'
O O 0.0106 0.0060 'International Tables Vol C Tables 4.2.6.8 and 6.1.1.4'
Cl Cl 0.1484 0.1585 'International Tables Vol C Tables 4.2.6.8 and 6.1.1.4'

loop_
_geom_angle_atom_site_label_1
_geom_angle_atom_site_label_2
_geom_angle_atom_site_label_3
_geom_angle
C1 O1 C39 117.1(3)
C4 O2 C40 118.6(3)
C10 O3 C41 118.0(4)
C7 O4 C42 118.4(3)
C17 O5 C43 118.6(4)
C14 O6 C44 118.7(4)
C19 O7 C45 118.6(5)
C22 O8 C46 117.7(4)
C34 O9 C47 119.0(4)
C31 O10 C28 118.8(3)
C38 O11 C25 116.0(3)
C35 O12 C54 117.4(3)
C33 N1 C32 117.1(5)
C34 N2 C31 116.2(4)
C36 N3 C37 117.1(4)
C38 N4 C35 116.0(4)
O1 C1 C6 123.9(3)
O1 C1 C2 116.6(3)
C6 C1 C2 119.5(3)
C3 C2 C1 118.5(3)
C3 C2 C59 120.6(3)
C1 C2 C59 120.9(3)
C2 C3 C4 121.6(3)
C2 C3 H3A 119.2
C4 C3 H3A 119.2
O2 C4 C3 123.7(3)
O2 C4 C5 116.3(3)
C3 C4 C5 120.0(3)
C6 C5 C4 118.1(3)
C6 C5 C55 121.1(3)
C4 C5 C55 120.8(3)
C5 C6 C1 122.2(3)
C5 C6 H6A 118.9
C1 C6 H6A 118.9
O4 C7 C12 123.3(3)
O4 C7 C8 116.5(3)
C12 C7 C8 120.2(4)
C9 C8 C7 118.2(4)
C9 C8 C55 121.0(3)
C7 C8 C55 120.8(4)
C8 C9 C10 121.7(3)
C8 C9 H9A 119.2
C10 C9 H9A 119.2
O3 C10 C9 124.0(3)
O3 C10 C11 115.8(3)
C9 C10 C11 120.2(4)
C12 C11 C10 117.9(4)
C12 C11 C56 121.1(3)
C10 C11 C56 120.9(4)
C7 C12 C11 121.8(4)
C7 C12 H12A 119.1
C11 C12 H12A 119.1
C18 C13 C14 118.2(4)
C18 C13 C56 120.4(4)
C14 C13 C56 121.4(4)
O6 C14 C13 117.5(4)
O6 C14 C15 122.2(4)
C13 C14 C15 120.3(4)
C16 C15 C14 121.5(4)
C16 C15 H15A 119.2
C14 C15 H15A 119.2
C15 C16 C17 118.3(4)
C15 C16 C57 120.4(4)
C17 C16 C57 121.2(4)
O5 C17 C18 123.4(4)
O5 C17 C16 116.8(4)
C18 C17 C16 119.8(4)
C13 C18 C17 121.7(4)
C13 C18 H18A 119.1
C17 C18 H18A 119.1
C20 C19 C24 121.2(4)
C20 C19 O7 123.5(4)
C24 C19 O7 115.3(5)
C19 C20 C21 121.4(4)
C19 C20 H20A 119.3
C21 C20 H20A 119.3
C20 C21 C22 117.7(4)
C20 C21 C58 121.4(4)
C22 C21 C58 120.9(4)
O8 C22 C21 115.3(4)
O8 C22 C23 124.6(4)
C21 C22 C23 120.1(4)
C24 C23 C22 121.7(4)
C24 C23 H23A 119.2
C22 C23 H23A 119.2
C23 C24 C19 117.9(5)
C23 C24 C57 120.1(4)
C19 C24 C57 122.1(5)
C26 C25 C30 122.1(4)
C26 C25 O11 118.2(3)
C30 C25 O11 119.6(4)
C25 C26 C27 121.8(3)
C25 C26 H26A 119.1
C27 C26 H26A 119.1
C28 C27 C26 116.2(3)
C28 C27 C59 122.2(3)
C26 C27 C59 121.7(3)
C29 C28 C27 122.3(4)
C29 C28 O10 121.1(3)
C27 C28 O10 116.6(3)
C28 C29 C30 121.1(3)
C28 C29 H29A 119.5
C30 C29 H29A 119.5
C29 C30 C25 116.5(4)
C29 C30 C58 121.1(3)
C25 C30 C58 122.4(4)
N2 C31 O10 114.1(4)
N2 C31 C32 123.2(4)
O10 C31 C32 122.6(4)
N1 C32 C31 120.8(5)
N1 C32 H32A 119.6
C31 C32 H32A 119.6
N1 C33 C34 120.7(5)
N1 C33 H33A 119.6
C34 C33 H33A 119.6
N2 C34 O9 121.1(5)
N2 C34 C33 121.9(5)
O9 C34 C33 116.9(4)
N4 C35 O12 119.9(4)
N4 C35 C36 121.4(5)
O12 C35 C36 118.7(4)
N3 C36 C35 121.7(4)
N3 C36 H36A 119.2
C35 C36 H36A 119.2
N3 C37 C38 120.5(5)
N3 C37 H37A 119.7
C38 C37 H37A 119.7
N4 C38 O11 118.3(4)
N4 C38 C37 123.3(4)
O11 C38 C37 118.4(4)
O1 C39 H39A 109.5
O1 C39 H39B 109.5
H39A C39 H39B 109.5
O1 C39 H39C 109.5
H39A C39 H39C 109.5
H39B C39 H39C 109.5
O2 C40 H40A 109.5
O2 C40 H40B 109.5
H40A C40 H40B 109.5
O2 C40 H40C 109.5
H40A C40 H40C 109.5
H40B C40 H40C 109.5
O3 C41 H41A 109.5
O3 C41 H41B 109.5
H41A C41 H41B 109.5
O3 C41 H41C 109.5
H41A C41 H41C 109.5
H41B C41 H41C 109.5
O4 C42 H42A 109.5
O4 C42 H42B 109.5
H42A C42 H42B 109.5
O4 C42 H42C 109.5
H42A C42 H42C 109.5
H42B C42 H42C 109.5
O5 C43 H43A 109.5
O5 C43 H43B 109.5
H43A C43 H43B 109.5
O5 C43 H43C 109.5
H43A C43 H43C 109.5
H43B C43 H43C 109.5
O6 C44 H44A 109.5
O6 C44 H44B 109.5
H44A C44 H44B 109.5
O6 C44 H44C 109.5
H44A C44 H44C 109.5
H44B C44 H44C 109.5
O7 C45 H45A 109.5
O7 C45 H45B 109.5
H45A C45 H45B 109.5
O7 C45 H45C 109.5
H45A C45 H45C 109.5
H45B C45 H45C 109.5
O8 C46 H46A 109.5
O8 C46 H46B 109.5
H46A C46 H46B 109.5
O8 C46 H46C 109.5
H46A C46 H46C 109.5
H46B C46 H46C 109.5
O9 C47 C48 109.4(5)
O9 C47 H47A 109.8
C48 C47 H47A 109.8
O9 C47 H47B 109.8
C48 C47 H47B 109.8
H47A C47 H47B 108.2
C49 C48 C47 115.2(4)
C49 C48 H48A 108.5
C47 C48 H48A 108.5
C49 C48 H48B 108.5
C47 C48 H48B 108.5
H48A C48 H48B 107.5
C48 C49 C50 114.9(4)
C48 C49 H49A 108.5
C50 C49 H49A 108.5
C48 C49 H49B 108.5
C50 C49 H49B 108.5
H49A C49 H49B 107.5
C51 C50 C49 114.8(4)
C51 C50 H50A 108.6
C49 C50 H50A 108.6
C51 C50 H50B 108.6
C49 C50 H50B 108.6
H50A C50 H50B 107.5
C50 C51 C52 113.7(4)
C50 C51 H51A 108.8
C52 C51 H51A 108.8
C50 C51 H51B 108.8
C52 C51 H51B 108.8
H51A C51 H51B 107.7
C53 C52 C51 113.0(4)
C53 C52 H52A 109.0
C51 C52 H52A 109.0
C53 C52 H52B 109.0
C51 C52 H52B 109.0
H52A C52 H52B 107.8
C54 C53 C52 112.9(4)
C54 C53 H53A 109.0
C52 C53 H53A 109.0
C54 C53 H53B 109.0
C52 C53 H53B 109.0
H53A C53 H53B 107.8
O12 C54 C53 111.3(4)
O12 C54 H54A 109.4
C53 C54 H54A 109.4
O12 C54 H54B 109.4
C53 C54 H54B 109.4
H54A C54 H54B 108.0
C5 C55 C8 112.9(3)
C5 C55 H55A 109.0
C8 C55 H55A 109.0
C5 C55 H55B 109.0
C8 C55 H55B 109.0
H55A C55 H55B 107.8
C11 C56 C13 110.9(3)
C11 C56 H56A 109.5
C13 C56 H56A 109.5
C11 C56 H56B 109.5
C13 C56 H56B 109.5
H56A C56 H56B 108.1
C16 C57 C24 112.0(3)
C16 C57 H57A 109.2
C24 C57 H57A 109.2
C16 C57 H57B 109.2
C24 C57 H57B 109.2
H57A C57 H57B 107.9
C21 C58 C30 112.6(3)
C21 C58 H58A 109.1
C30 C58 H58A 109.1
C21 C58 H58B 109.1
C30 C58 H58B 109.1
H58A C58 H58B 107.8
C27 C59 C2 110.3(3)
C27 C59 H59A 109.6
C2 C59 H59A 109.6
C27 C59 H59B 109.6
C2 C59 H59B 109.6
H59A C59 H59B 108.1
Cl1 C01 Cl2 113.6(5)
Cl1 C01 H01A 108.8
Cl2 C01 H01A 108.8
Cl1 C01 H01B 108.8
Cl2 C01 H01B 108.8
H01A C01 H01B 107.7
Cl3 C02 Cl4 121.5(7)
Cl3 C02 H02A 107.0
Cl4 C02 H02A 107.0
Cl3 C02 H02B 107.0
Cl4 C02 H02B 107.0
H02A C02 H02B 106.7

loop_
_geom_bond_atom_site_label_1
_geom_bond_atom_site_label_2
_geom_bond_distance
O1 C1 1.369(4)
O1 C39 1.406(5)
O2 C4 1.376(5)
O2 C40 1.397(5)
O3 C10 1.370(5)
O3 C41 1.406(6)
O4 C7 1.382(5)
O4 C42 1.407(5)
O5 C17 1.370(5)
O5 C43 1.400(6)
O6 C14 1.374(5)
O6 C44 1.412(7)
O7 C19 1.393(6)
O7 C45 1.396(7)
O8 C22 1.377(6)
O8 C46 1.404(6)
O9 C34 1.343(6)
O9 C47 1.435(7)
O10 C31 1.362(5)
O10 C28 1.398(5)
O11 C38 1.371(5)
O11 C25 1.408(5)
O12 C35 1.331(6)
O12 C54 1.447(6)
N1 C33 1.323(7)
N1 C32 1.331(7)
N2 C34 1.313(5)
N2 C31 1.314(5)
N3 C36 1.320(7)
N3 C37 1.329(6)
N4 C38 1.313(6)
N4 C35 1.330(5)
C1 C6 1.381(5)
C1 C2 1.399(5)
C2 C3 1.376(5)
C2 C59 1.528(5)
C3 C4 1.386(5)
C3 H3A 0.9300
C4 C5 1.395(5)
C5 C6 1.376(5)
C5 C55 1.511(5)
C6 H6A 0.9300
C7 C12 1.384(6)
C7 C8 1.389(5)
C8 C9 1.383(6)
C8 C55 1.517(5)
C9 C10 1.385(6)
C9 H9A 0.9300
C10 C11 1.392(5)
C11 C12 1.387(6)
C11 C56 1.507(6)
C12 H12A 0.9300
C13 C18 1.383(6)
C13 C14 1.385(6)
C13 C56 1.514(6)
C14 C15 1.391(6)
C15 C16 1.378(6)
C15 H15A 0.9300
C16 C17 1.397(6)
C16 C57 1.509(6)
C17 C18 1.389(6)
C18 H18A 0.9300
C19 C20 1.379(7)
C19 C24 1.380(6)
C20 C21 1.385(6)
C20 H20A 0.9300
C21 C22 1.394(6)
C21 C58 1.509(6)
C22 C23 1.394(7)
C23 C24 1.374(6)
C23 H23A 0.9300
C24 C57 1.513(7)
C25 C26 1.368(6)
C25 C30 1.387(5)
C26 C27 1.385(5)
C26 H26A 0.9300
C27 C28 1.385(5)
C27 C59 1.510(5)
C28 C29 1.381(6)
C29 C30 1.383(5)
C29 H29A 0.9300
C30 C58 1.515(6)
C31 C32 1.369(6)
C32 H32A 0.9300
C33 C34 1.399(8)
C33 H33A 0.9300
C35 C36 1.387(7)
C36 H36A 0.9300
C37 C38 1.377(6)
C37 H37A 0.9300
C39 H39A 0.9600
C39 H39B 0.9600
C39 H39C 0.9600
C40 H40A 0.9600
C40 H40B 0.9600
C40 H40C 0.9600
C41 H41A 0.9600
C41 H41B 0.9600
C41 H41C 0.9600
C42 H42A 0.9600
C42 H42B 0.9600
C42 H42C 0.9600
C43 H43A 0.9600
C43 H43B 0.9600
C43 H43C 0.9600
C44 H44A 0.9600
C44 H44B 0.9600
C44 H44C 0.9600
C45 H45A 0.9600
C45 H45B 0.9600
C45 H45C 0.9600
C46 H46A 0.9600
C46 H46B 0.9600
C46 H46C 0.9600
C47 C48 1.524(8)
C47 H47A 0.9700
C47 H47B 0.9700
C48 C49 1.510(7)
C48 H48A 0.9700
C48 H48B 0.9700
C49 C50 1.514(7)
C49 H49A 0.9700
C49 H49B 0.9700
C50 C51 1.504(6)
C50 H50A 0.9700
C50 H50B 0.9700
C51 C52 1.516(6)
C51 H51A 0.9700
C51 H51B 0.9700
C52 C53 1.516(6)
C52 H52A 0.9700
C52 H52B 0.9700
C53 C54 1.497(6)
C53 H53A 0.9700
C53 H53B 0.9700
C54 H54A 0.9700
C54 H54B 0.9700
C55 H55A 0.9700
C55 H55B 0.9700
C56 H56A 0.9700
C56 H56B 0.9700
C57 H57A 0.9700
C57 H57B 0.9700
C58 H58A 0.9700
C58 H58B 0.9700
C59 H59A 0.9700
C59 H59B 0.9700
Cl1 C01 1.668(10)
Cl2 C01 1.697(9)
Cl3 C02 1.529(12)
Cl4 C02 1.634(11)
C01 H01A 0.9700
C01 H01B 0.9700
C02 H02A 0.9700
C02 H02B 0.9700

loop_
_geom_torsion_atom_site_label_1
_geom_torsion_atom_site_label_2
_geom_torsion_atom_site_label_3
_geom_torsion_atom_site_label_4
_geom_torsion
C39 O1 C1 C6 -2.1(6)
C39 O1 C1 C2 178.4(4)
O1 C1 C2 C3 -178.1(3)
C6 C1 C2 C3 2.4(5)
O1 C1 C2 C59 -0.1(5)
C6 C1 C2 C59 -179.6(3)
C1 C2 C3 C4 0.1(5)
C59 C2 C3 C4 -177.9(3)
C40 O2 C4 C3 -9.4(6)
C40 O2 C4 C5 171.8(4)
C2 C3 C4 O2 179.6(3)
C2 C3 C4 C5 -1.7(5)
O2 C4 C5 C6 179.7(3)
C3 C4 C5 C6 0.9(5)
O2 C4 C5 C55 -1.4(5)
C3 C4 C5 C55 179.8(3)
C4 C5 C6 C1 1.6(5)
C55 C5 C6 C1 -177.3(3)
O1 C1 C6 C5 177.2(3)
C2 C1 C6 C5 -3.3(6)
C42 O4 C7 C12 -10.8(6)
C42 O4 C7 C8 170.0(4)
O4 C7 C8 C9 178.4(3)
C12 C7 C8 C9 -0.7(5)
O4 C7 C8 C55 -3.0(5)
C12 C7 C8 C55 177.8(3)
C7 C8 C9 C10 1.3(5)
C55 C8 C9 C10 -177.3(3)
C41 O3 C10 C9 -3.8(6)
C41 O3 C10 C11 176.5(4)
C8 C9 C10 O3 179.8(3)
C8 C9 C10 C11 -0.6(6)
O3 C10 C11 C12 179.0(3)
C9 C10 C11 C12 -0.7(5)
O3 C10 C11 C56 -3.8(5)
C9 C10 C11 C56 176.6(4)
O4 C7 C12 C11 -179.6(3)
C8 C7 C12 C11 -0.5(6)
C10 C11 C12 C7 1.2(6)
C56 C11 C12 C7 -176.0(3)
C44 O6 C14 C13 154.5(4)
C44 O6 C14 C15 -27.3(6)
C18 C13 C14 O6 179.6(4)
C56 C13 C14 O6 -2.3(6)
C18 C13 C14 C15 1.3(6)
C56 C13 C14 C15 179.4(4)
O6 C14 C15 C16 -179.9(4)
C13 C14 C15 C16 -1.7(6)
C14 C15 C16 C17 0.1(6)
C14 C15 C16 C57 -177.4(4)
C43 O5 C17 C18 -9.9(6)
C43 O5 C17 C16 171.9(4)
C15 C16 C17 O5 -179.8(4)
C57 C16 C17 O5 -2.4(6)
C15 C16 C17 C18 1.9(6)
C57 C16 C17 C18 179.3(4)
C14 C13 C18 C17 0.6(6)
C56 C13 C18 C17 -177.5(4)
O5 C17 C18 C13 179.5(4)
C16 C17 C18 C13 -2.3(6)
C45 O7 C19 C20 17.5(7)
C45 O7 C19 C24 -163.3(5)
C24 C19 C20 C21 1.1(6)
O7 C19 C20 C21 -179.8(4)
C19 C20 C21 C22 -0.4(6)
C19 C20 C21 C58 -179.4(4)
C46 O8 C22 C21 179.9(4)
C46 O8 C22 C23 -1.5(7)
C20 C21 C22 O8 178.9(3)
C58 C21 C22 O8 -2.0(5)
C20 C21 C22 C23 0.3(6)
C58 C21 C22 C23 179.4(4)
O8 C22 C23 C24 -179.4(4)
C21 C22 C23 C24 -0.9(6)
C22 C23 C24 C19 1.6(6)
C22 C23 C24 C57 -176.7(4)
C20 C19 C24 C23 -1.6(6)
O7 C19 C24 C23 179.2(4)
C20 C19 C24 C57 176.6(4)
O7 C19 C24 C57 -2.6(6)
C38 O11 C25 C26 106.6(4)
C38 O11 C25 C30 -75.0(5)
C30 C25 C26 C27 0.8(6)
O11 C25 C26 C27 179.2(3)
C25 C26 C27 C28 1.7(6)
C25 C26 C27 C59 -177.0(4)
C26 C27 C28 C29 -2.5(5)
C59 C27 C28 C29 176.2(3)
C26 C27 C28 O10 173.8(3)
C59 C27 C28 O10 -7.5(5)
C31 O10 C28 C29 -33.5(5)
C31 O10 C28 C27 150.1(3)
C27 C28 C29 C30 0.8(6)
O10 C28 C29 C30 -175.3(3)
C28 C29 C30 C25 1.7(6)
C28 C29 C30 C58 -177.1(4)
C26 C25 C30 C29 -2.5(6)
O11 C25 C30 C29 179.1(3)
C26 C25 C30 C58 176.3(4)
O11 C25 C30 C58 -2.1(6)
C34 N2 C31 O10 178.1(4)
C34 N2 C31 C32 2.0(6)
C28 O10 C31 N2 131.4(4)
C28 O10 C31 C32 -52.4(5)
C33 N1 C32 C31 -0.8(8)
N2 C31 C32 N1 -0.5(7)
O10 C31 C32 N1 -176.3(4)
C32 N1 C33 C34 0.6(8)
C31 N2 C34 O9 178.9(4)
C31 N2 C34 C33 -2.2(7)
C47 O9 C34 N2 -9.4(7)
C47 O9 C34 C33 171.7(5)
N1 C33 C34 N2 1.0(9)
N1 C33 C34 O9 179.9(5)
C38 N4 C35 O12 -179.8(4)
C38 N4 C35 C36 0.8(6)
C54 O12 C35 N4 4.8(6)
C54 O12 C35 C36 -175.8(4)
C37 N3 C36 C35 -0.5(8)
N4 C35 C36 N3 0.0(8)
O12 C35 C36 N3 -179.4(5)
C36 N3 C37 C38 0.2(8)
C35 N4 C38 O11 178.4(4)
C35 N4 C38 C37 -1.1(6)
C25 O11 C38 N4 -12.8(5)
C25 O11 C38 C37 166.7(4)
N3 C37 C38 N4 0.7(7)
N3 C37 C38 O11 -178.8(4)
C34 O9 C47 C48 -99.4(5)
O9 C47 C48 C49 73.4(6)
C47 C48 C49 C50 65.3(7)
C48 C49 C50 C51 172.0(4)
C49 C50 C51 C52 175.3(4)
C50 C51 C52 C53 177.9(4)
C51 C52 C53 C54 175.9(4)
C35 O12 C54 C53 80.7(5)
C52 C53 C54 O12 -178.7(4)
C6 C5 C55 C8 89.4(4)
C4 C5 C55 C8 -89.5(4)
C9 C8 C55 C5 93.6(4)
C7 C8 C55 C5 -84.9(4)
C12 C11 C56 C13 90.2(4)
C10 C11 C56 C13 -86.9(4)
C18 C13 C56 C11 93.3(4)
C14 C13 C56 C11 -84.7(5)
C15 C16 C57 C24 80.1(6)
C17 C16 C57 C24 -97.3(5)
C23 C24 C57 C16 83.3(5)
C19 C24 C57 C16 -94.9(5)
C20 C21 C58 C30 96.8(4)
C22 C21 C58 C30 -82.3(5)
C29 C30 C58 C21 95.6(5)
C25 C30 C58 C21 -83.1(5)
C28 C27 C59 C2 -94.1(4)
C26 C27 C59 C2 84.5(4)
C3 C2 C59 C27 85.4(4)
C1 C2 C59 C27 -92.6(4)
